data_7239608
loop_
_publ_author_name
'Xiao, Peng'
'Su, Shikuan'
'Wang, Wei'
'Cao, Weiguo'
'Chen, Jie'
'Li, Jian'
'Chen, Yali'

_publ_section_title
;
 Sequential cycloaddition and ring expansion reaction of arynes and
 methylenebenzothiopheneones: synthesis of a benzo-fused eight-membered
 ring via sulfonium ylides
;
_journal_issue 67
_journal_name_full 'RSC Advances'
_journal_page_first 39119
_journal_paper_doi 10.1039/C9RA09332J
_journal_volume 9
_journal_year 2019
_chemical_formula_sum 'C27 H26 O4 S Si2'
_chemical_formula_weight 502.72
_space_group_IT_number 14
_space_group_name_Hall '-P 2yn'
_space_group_name_H-M_alt 'P 1 21/n 1'
_symmetry_cell_setting monoclinic
_symmetry_space_group_name_H-M 'P 1 21/n 1'
_atom_sites_solution_hydrogens geom
_atom_sites_solution_primary direct
_atom_sites_solution_secondary difmap
_audit_creation_method SHELXL-97
_audit_update_record
;
2019-05-10 deposited with the CCDC.	2019-11-18 downloaded from the CCDC.
;
_cell_angle_alpha 90.00
_cell_angle_beta 99.615(5)
_cell_angle_gamma 90.00
_cell_formula_units_Z 4
_cell_length_a 10.329(5)
_cell_length_b 17.205(7)
_cell_length_c 15.111(7)
_cell_measurement_reflns_used 7327
_cell_measurement_temperature 296(2)
_cell_measurement_theta_max 27.64
_cell_measurement_theta_min 2.32
_cell_volume 2648(2)
_computing_cell_refinement 'Bruker SAINT'
_computing_data_collection 'Bruker APEX2'
_computing_data_reduction 'Bruker SAINT'
_computing_molecular_graphics 'Bruker SHELXTL'
_computing_publication_material 'Bruker SHELXTL'
_computing_structure_refinement 'SHELXL-97 (Sheldrick, 2008)'
_computing_structure_solution 'SHELXS-97 (Sheldrick, 2008)'
_diffrn_ambient_temperature 296(2)
_diffrn_measured_fraction_theta_full 0.997
_diffrn_measured_fraction_theta_max 0.997
_diffrn_measurement_device_type 'Bruker APEX-II CCD'
_diffrn_measurement_method '\f and \w scans'
_diffrn_radiation_monochromator graphite
_diffrn_radiation_source 'fine-focus sealed tube'
_diffrn_radiation_type MoK\a
_diffrn_radiation_wavelength 0.71073
_diffrn_reflns_av_R_equivalents 0.0430
_diffrn_reflns_av_sigmaI/netI 0.0449
_diffrn_reflns_limit_h_max 12
_diffrn_reflns_limit_h_min -11
_diffrn_reflns_limit_k_max 20
_diffrn_reflns_limit_k_min -20
_diffrn_reflns_limit_l_max 18
_diffrn_reflns_limit_l_min -8
_diffrn_reflns_number 13438
_diffrn_reflns_theta_full 25.05
_diffrn_reflns_theta_max 25.05
_diffrn_reflns_theta_min 2.32
_exptl_absorpt_coefficient_mu 0.243
_exptl_absorpt_correction_T_max 0.9621
_exptl_absorpt_correction_T_min 0.9351
_exptl_absorpt_correction_type multi-scan
_exptl_absorpt_process_details sadabs
_exptl_crystal_density_diffrn 1.261
_exptl_crystal_density_method 'not measured'
_exptl_crystal_F_000 1056
_exptl_crystal_size_max 0.28
_exptl_crystal_size_mid 0.23
_exptl_crystal_size_min 0.16
_refine_diff_density_max 0.345
_refine_diff_density_min -0.267
_refine_diff_density_rms 0.050
_refine_ls_extinction_coef 0.0097(9)
_refine_ls_extinction_expression Fc^*^=kFc[1+0.001xFc^2^\l^3^/sin(2\q)]^-1/4^
_refine_ls_extinction_method SHELXL
_refine_ls_goodness_of_fit_ref 1.019
_refine_ls_hydrogen_treatment constr
_refine_ls_matrix_type full
_refine_ls_number_parameters 312
_refine_ls_number_reflns 4665
_refine_ls_number_restraints 0
_refine_ls_restrained_S_all 1.019
_refine_ls_R_factor_all 0.0468
_refine_ls_R_factor_gt 0.0406
_refine_ls_shift/su_max 0.001
_refine_ls_shift/su_mean 0.000
_refine_ls_structure_factor_coef Fsqd
_refine_ls_weighting_details 'calc w=1/[\s^2^(Fo^2^)+(0.0485P)^2^+1.1696P] where P=(Fo^2^+2Fc^2^)/3'
_refine_ls_weighting_scheme calc
_refine_ls_wR_factor_gt 0.1072
_refine_ls_wR_factor_ref 0.1133
_reflns_number_gt 4031
_reflns_number_total 4665
_reflns_threshold_expression >2sigma(I)
_cod_data_source_file c9ra09332j2.cif
_cod_data_source_block 190227a_0m
_cod_depositor_comments
;
The following automatic conversions were performed:

data item '_symmetry_cell_setting' value 'Monoclinic' was changed to
'monoclinic' in accordance with the
/home/data/users/saulius/crontab/automatic-downloads/rss-feeds/RSC/lib/dictionaries/cif_core.dic
dictionary named 'cif_core.dic' version 2.4.2 last updated on
2011-04-26.

Automatic conversion script
Id: cif_fix_values 6909 2019-04-08 15:41:33Z antanas 
;
_cod_original_sg_symbol_H-M P2(1)/n
_cod_database_code 7239608

loop_
_symmetry_equiv_pos_as_xyz
'x, y, z'
'-x+1/2, y+1/2, -z+1/2'
'-x, -y, -z'
'x-1/2, -y-1/2, z-1/2'

loop_
_atom_site_label
_atom_site_type_symbol
_atom_site_fract_x
_atom_site_fract_y
_atom_site_fract_z
_atom_site_U_iso_or_equiv
_atom_site_adp_type
_atom_site_occupancy
_atom_site_symmetry_multiplicity
_atom_site_calc_flag
_atom_site_refinement_flags
Si1 Si 1.25998(5) 0.22017(3) 0.28767(4) 0.04127(17) Uani 1 1 d .
Si2 Si 1.04200(5) 0.13210(3) 0.20226(4) 0.04140(17) Uani 1 1 d .
S1 S 1.01419(5) 0.27864(3) 0.59120(3) 0.04795(17) Uani 1 1 d .
C1 C 0.9304(2) 0.36956(13) 0.57255(15) 0.0523(6) Uani 1 1 d .
C2 C 0.9980(3) 0.43286(16) 0.6165(2) 0.0743(8) Uani 1 1 d .
H2 H 1.0805 0.4256 0.6510 0.089 Uiso 1 1 calc R
C3 C 0.9422(4) 0.50664(17) 0.6087(3) 0.0938(11) Uani 1 1 d .
H3 H 0.9855 0.5479 0.6406 0.113 Uiso 1 1 calc R
C4 C 0.8240(4) 0.51907(17) 0.5544(3) 0.0930(10) Uani 1 1 d .
H4 H 0.7894 0.5690 0.5468 0.112 Uiso 1 1 calc R
C5 C 0.7581(3) 0.45821(14) 0.5118(2) 0.0715(7) Uani 1 1 d .
H5 H 0.6777 0.4672 0.4753 0.086 Uiso 1 1 calc R
C6 C 0.8069(2) 0.38200(12) 0.52081(15) 0.0513(5) Uani 1 1 d .
C7 C 0.7149(2) 0.32178(13) 0.47874(15) 0.0514(5) Uani 1 1 d .
C8 C 0.71518(19) 0.23933(12) 0.50961(14) 0.0436(5) Uani 1 1 d .
H8 H 0.6578 0.2269 0.5488 0.052 Uiso 1 1 calc R
C9 C 0.78880(18) 0.18202(11) 0.48697(13) 0.0388(4) Uani 1 1 d .
C10 C 0.90247(17) 0.19480(10) 0.44034(12) 0.0350(4) Uani 1 1 d .
C11 C 0.90702(17) 0.16206(10) 0.35652(13) 0.0369(4) Uani 1 1 d .
H11 H 0.8362 0.1326 0.3289 0.044 Uiso 1 1 calc R
C12 C 1.01403(17) 0.17220(10) 0.31324(12) 0.0347(4) Uani 1 1 d .
C13 C 1.12310(17) 0.21645(10) 0.35578(12) 0.0362(4) Uani 1 1 d .
C14 C 1.11784(17) 0.24962(11) 0.43921(13) 0.0390(4) Uani 1 1 d .
H14 H 1.1888 0.2787 0.4675 0.047 Uiso 1 1 calc R
C15 C 1.00888(18) 0.24023(11) 0.48092(12) 0.0363(4) Uani 1 1 d .
C16 C 0.75504(19) 0.10127(12) 0.51187(14) 0.0446(5) Uani 1 1 d .
C17 C 0.8197(2) -0.03228(12) 0.51171(16) 0.0520(5) Uani 1 1 d .
H17A H 0.7582 -0.0372 0.5534 0.062 Uiso 1 1 calc R
H17B H 0.9008 -0.0579 0.5377 0.062 Uiso 1 1 calc R
C18 C 0.7641(2) -0.07016(11) 0.42466(15) 0.0470(5) Uani 1 1 d .
C19 C 0.6326(2) -0.08689(17) 0.4039(2) 0.0731(8) Uani 1 1 d .
H19 H 0.5765 -0.0739 0.4437 0.088 Uiso 1 1 calc R
C20 C 0.5839(3) -0.1230(2) 0.3236(3) 0.0974(11) Uani 1 1 d .
H20 H 0.4949 -0.1348 0.3101 0.117 Uiso 1 1 calc R
C21 C 0.6643(3) -0.14183(17) 0.2636(2) 0.0833(9) Uani 1 1 d .
H21 H 0.6303 -0.1658 0.2095 0.100 Uiso 1 1 calc R
C22 C 0.7956(3) -0.12493(17) 0.2839(2) 0.0767(8) Uani 1 1 d .
H22 H 0.8515 -0.1374 0.2437 0.092 Uiso 1 1 calc R
C23 C 0.8443(2) -0.08939(15) 0.36402(18) 0.0636(6) Uani 1 1 d .
H23 H 0.9334 -0.0781 0.3775 0.076 Uiso 1 1 calc R
C24 C 0.9161(2) 0.16158(18) 0.10627(17) 0.0687(7) Uani 1 1 d .
H24A H 0.9079 0.2172 0.1054 0.103 Uiso 1 1 calc R
H24B H 0.8333 0.1386 0.1123 0.103 Uiso 1 1 calc R
H24C H 0.9418 0.1443 0.0513 0.103 Uiso 1 1 calc R
C25 C 1.0597(3) 0.02517(15) 0.2065(2) 0.0765(8) Uani 1 1 d .
H25A H 1.0803 0.0067 0.1506 0.115 Uiso 1 1 calc R
H25B H 0.9788 0.0021 0.2168 0.115 Uiso 1 1 calc R
H25C H 1.1290 0.0111 0.2544 0.115 Uiso 1 1 calc R
C26 C 1.4057(2) 0.16397(17) 0.33904(19) 0.0688(7) Uani 1 1 d .
H26A H 1.3832 0.1099 0.3404 0.103 Uiso 1 1 calc R
H26B H 1.4349 0.1821 0.3991 0.103 Uiso 1 1 calc R
H26C H 1.4746 0.1707 0.3043 0.103 Uiso 1 1 calc R
C27 C 1.3070(2) 0.32026(14) 0.26300(18) 0.0614(6) Uani 1 1 d .
H27A H 1.3689 0.3189 0.2222 0.092 Uiso 1 1 calc R
H27B H 1.3462 0.3453 0.3177 0.092 Uiso 1 1 calc R
H27C H 1.2303 0.3486 0.2363 0.092 Uiso 1 1 calc R
O1 O 0.6235(2) 0.33956(12) 0.42076(15) 0.0871(6) Uani 1 1 d .
O2 O 0.65958(18) 0.08469(10) 0.54290(16) 0.0844(7) Uani 1 1 d .
O3 O 0.84518(13) 0.05013(8) 0.49692(10) 0.0485(4) Uani 1 1 d .
O4 O 1.18320(13) 0.17511(9) 0.19693(9) 0.0470(4) Uani 1 1 d .

loop_
_atom_site_aniso_label
_atom_site_aniso_U_11
_atom_site_aniso_U_22
_atom_site_aniso_U_33
_atom_site_aniso_U_23
_atom_site_aniso_U_13
_atom_site_aniso_U_12
Si1 0.0342(3) 0.0514(3) 0.0406(3) -0.0005(2) 0.0131(2) -0.0047(2)
Si2 0.0431(3) 0.0470(3) 0.0369(3) -0.0074(2) 0.0147(2) -0.0058(2)
S1 0.0510(3) 0.0595(3) 0.0340(3) -0.0088(2) 0.0091(2) -0.0078(2)
C1 0.0715(15) 0.0495(12) 0.0429(12) -0.0107(10) 0.0304(11) -0.0129(10)
C2 0.0876(19) 0.0693(17) 0.0705(17) -0.0243(14) 0.0261(14) -0.0259(14)
C3 0.136(3) 0.0518(16) 0.102(3) -0.0325(16) 0.044(2) -0.0285(18)
C4 0.122(3) 0.0515(16) 0.113(3) -0.0040(17) 0.042(2) -0.0011(17)
C5 0.0943(19) 0.0491(14) 0.0782(18) 0.0025(13) 0.0348(15) 0.0073(13)
C6 0.0655(14) 0.0471(12) 0.0473(12) -0.0004(10) 0.0267(11) 0.0011(10)
C7 0.0560(13) 0.0553(13) 0.0459(12) -0.0032(10) 0.0175(10) 0.0079(10)
C8 0.0409(10) 0.0516(11) 0.0414(11) -0.0070(9) 0.0161(9) -0.0017(8)
C9 0.0359(9) 0.0462(11) 0.0359(10) -0.0060(8) 0.0111(8) -0.0062(8)
C10 0.0345(9) 0.0363(9) 0.0360(10) -0.0006(8) 0.0114(7) -0.0013(7)
C11 0.0350(9) 0.0385(9) 0.0376(10) -0.0040(8) 0.0079(8) -0.0047(7)
C12 0.0367(9) 0.0354(9) 0.0333(9) -0.0004(7) 0.0091(7) -0.0003(7)
C13 0.0348(9) 0.0382(10) 0.0365(10) 0.0016(8) 0.0088(8) -0.0014(7)
C14 0.0352(9) 0.0429(10) 0.0392(10) -0.0039(8) 0.0067(8) -0.0079(8)
C15 0.0393(9) 0.0388(10) 0.0314(9) -0.0037(8) 0.0077(8) -0.0029(7)
C16 0.0402(10) 0.0497(11) 0.0475(12) -0.0076(9) 0.0174(9) -0.0078(8)
C17 0.0580(13) 0.0427(11) 0.0567(13) 0.0081(10) 0.0136(10) -0.0044(9)
C18 0.0449(11) 0.0370(10) 0.0595(13) 0.0099(9) 0.0099(10) -0.0034(8)
C19 0.0459(13) 0.0904(19) 0.084(2) 0.0008(16) 0.0127(13) -0.0129(12)
C20 0.0598(17) 0.116(3) 0.108(3) 0.000(2) -0.0105(18) -0.0317(17)
C21 0.099(2) 0.0651(17) 0.074(2) -0.0063(15) -0.0176(18) -0.0091(15)
C22 0.0791(19) 0.0816(19) 0.0687(18) -0.0137(15) 0.0098(14) 0.0100(14)
C23 0.0481(12) 0.0751(16) 0.0672(16) -0.0065(13) 0.0087(11) 0.0008(11)
C24 0.0572(14) 0.101(2) 0.0466(13) -0.0078(13) 0.0059(11) -0.0061(13)
C25 0.105(2) 0.0525(14) 0.0811(19) -0.0167(13) 0.0406(17) -0.0063(14)
C26 0.0457(12) 0.0911(19) 0.0708(17) 0.0087(14) 0.0128(12) 0.0102(12)
C27 0.0565(13) 0.0650(15) 0.0671(16) 0.0010(12) 0.0228(12) -0.0162(11)
O1 0.0868(14) 0.0800(13) 0.0851(14) 0.0081(11) -0.0132(11) 0.0145(10)
O2 0.0711(11) 0.0630(11) 0.1370(19) -0.0011(11) 0.0697(12) -0.0109(9)
O3 0.0442(7) 0.0430(8) 0.0625(9) 0.0029(7) 0.0209(7) -0.0042(6)
O4 0.0448(8) 0.0607(9) 0.0398(8) -0.0060(6) 0.0189(6) -0.0087(6)

loop_
_atom_type_symbol
_atom_type_description
_atom_type_scat_dispersion_real
_atom_type_scat_dispersion_imag
_atom_type_scat_source
C C 0.0033 0.0016 'International Tables Vol C Tables 4.2.6.8 and 6.1.1.4'
H H 0.0000 0.0000 'International Tables Vol C Tables 4.2.6.8 and 6.1.1.4'
O O 0.0106 0.0060 'International Tables Vol C Tables 4.2.6.8 and 6.1.1.4'
Si Si 0.0817 0.0704 'International Tables Vol C Tables 4.2.6.8 and 6.1.1.4'
S S 0.1246 0.1234 'International Tables Vol C Tables 4.2.6.8 and 6.1.1.4'

loop_
_geom_angle_atom_site_label_1
_geom_angle_atom_site_label_2
_geom_angle_atom_site_label_3
_geom_angle
O4 Si1 C27 112.04(10)
O4 Si1 C26 110.27(11)
C27 Si1 C26 110.51(12)
O4 Si1 C13 97.88(8)
C27 Si1 C13 112.89(10)
C26 Si1 C13 112.68(11)
O4 Si2 C25 111.43(11)
O4 Si2 C24 110.49(11)
C25 Si2 C24 110.65(14)
O4 Si2 C12 98.50(8)
C25 Si2 C12 111.29(11)
C24 Si2 C12 113.97(11)
C15 S1 C1 103.79(10)
C6 C1 C2 118.9(2)
C6 C1 S1 126.54(16)
C2 C1 S1 114.6(2)
C3 C2 C1 120.2(3)
C4 C3 C2 120.6(3)
C5 C4 C3 119.5(3)
C4 C5 C6 122.3(3)
C1 C6 C5 118.5(2)
C1 C6 C7 126.6(2)
C5 C6 C7 114.8(2)
O1 C7 C6 120.0(2)
O1 C7 C8 115.2(2)
C6 C7 C8 124.4(2)
C9 C8 C7 126.74(19)
C8 C9 C10 123.12(18)
C8 C9 C16 117.30(17)
C10 C9 C16 119.58(16)
C11 C10 C15 118.63(16)
C11 C10 C9 121.42(16)
C15 C10 C9 119.95(17)
C12 C11 C10 121.90(16)
C11 C12 C13 119.22(17)
C11 C12 Si2 128.92(14)
C13 C12 Si2 111.83(13)
C14 C13 C12 118.75(16)
C14 C13 Si1 128.81(14)
C12 C13 Si1 112.43(14)
C15 C14 C13 121.35(17)
C14 C15 C10 120.11(17)
C14 C15 S1 118.68(14)
C10 C15 S1 120.92(14)
O2 C16 O3 123.8(2)
O2 C16 C9 124.24(19)
O3 C16 C9 111.91(16)
O3 C17 C18 109.88(17)
C19 C18 C23 118.7(2)
C19 C18 C17 120.9(2)
C23 C18 C17 120.4(2)
C18 C19 C20 119.8(3)
C21 C20 C19 121.1(3)
C20 C21 C22 119.3(3)
C21 C22 C23 119.6(3)
C18 C23 C22 121.5(2)
C16 O3 C17 117.79(16)
Si2 O4 Si1 118.31(8)

loop_
_geom_bond_atom_site_label_1
_geom_bond_atom_site_label_2
_geom_bond_distance
Si1 O4 1.6574(15)
Si1 C27 1.844(2)
Si1 C26 1.847(2)
Si1 C13 1.8837(19)
Si2 O4 1.6494(15)
Si2 C25 1.849(3)
Si2 C24 1.850(3)
Si2 C12 1.880(2)
S1 C15 1.785(2)
S1 C1 1.787(3)
C1 C6 1.397(3)
C1 C2 1.400(3)
C2 C3 1.391(4)
C3 C4 1.369(5)
C4 C5 1.351(4)
C5 C6 1.403(3)
C6 C7 1.476(3)
C7 O1 1.215(3)
C7 C8 1.493(3)
C8 C9 1.325(3)
C9 C10 1.483(3)
C9 C16 1.496(3)
C10 C11 1.394(3)
C10 C15 1.403(3)
C11 C12 1.386(3)
C12 C13 1.421(3)
C13 C14 1.393(3)
C14 C15 1.388(3)
C16 O2 1.195(2)
C16 O3 1.328(2)
C17 O3 1.466(2)
C17 C18 1.494(3)
C18 C19 1.372(3)
C18 C23 1.374(3)
C19 C20 1.382(5)
C20 C21 1.367(5)
C21 C22 1.371(4)
C22 C23 1.375(4)
